data_1557491
loop_
_publ_author_name
'Ptak, Maciej'
'Svane, Katrine L.'
'Collings, Ines E.'
'Paraguassu, Waldeci'

_publ_section_title
;
 Effect of Alkali and Trivalent Metal Ions on the High-Pressure Phase
 Transition of [C2H5NH3]MI0.5MIII0.5(HCOO)3 (MI = Na, K and MIII = Cr, Al)
 Heterometallic Perovskites
;
_journal_name_full 'The Journal of Physical Chemistry C'
_journal_paper_doi 10.1021/acs.jpcc.0c00372
_journal_year 2020
_chemical_formula_moiety 'C6 H6 Cr K O12, 2(C2 H8 N)'
_chemical_formula_sum 'C10 H22 Cr K N2 O12'
_chemical_formula_weight 453.39
_space_group_crystal_system monoclinic
_space_group_IT_number 14
_space_group_name_Hall '-P 2yn'
_space_group_name_H-M_alt 'P 1 21/n 1'
_atom_sites_solution_hydrogens geom
_audit_creation_method SHELXL-2016/6
_cell_angle_alpha 90
_cell_angle_beta 90.182(2)
_cell_angle_gamma 90
_cell_formula_units_Z 2
_cell_length_a 7.99891(19)
_cell_length_b 9.7970(3)
_cell_length_c 12.3355(2)
_cell_measurement_reflns_used 523
_cell_measurement_temperature 293(2)
_cell_measurement_theta_max 19.9750
_cell_measurement_theta_min 1.7570
_cell_volume 966.67(4)
_computing_cell_refinement 'CrysAlisPro (Agilent Technologies, 2013)'
_computing_data_reduction 'CrysAlisPro (Agilent Technologies, 2013)'
_computing_molecular_graphics 'SHELXLE-2011 (Huebschle, 2011)'
_computing_structure_refinement 'SHELXL-2016/6 (Sheldrick, 2016)'
_computing_structure_solution 'SHELXT 2014/5 (Sheldrick, 2014)'
_diffrn_ambient_pressure '0.33 GPa'
_diffrn_ambient_temperature 293(2)
_diffrn_detector_area_resol_mean 7
_diffrn_measured_fraction_theta_full 0.549
_diffrn_measured_fraction_theta_max 0.331
_diffrn_measurement_device_type 'ID15B beamline, ESRF'
_diffrn_measurement_method 'omega scans'
_diffrn_radiation_type synchrotron
_diffrn_radiation_wavelength 0.41115
_diffrn_reflns_av_R_equivalents 0.0275
_diffrn_reflns_av_unetI/netI 0.0390
_diffrn_reflns_Laue_measured_fraction_full 0.549
_diffrn_reflns_Laue_measured_fraction_max 0.331
_diffrn_reflns_limit_h_max 12
_diffrn_reflns_limit_h_min -11
_diffrn_reflns_limit_k_max 12
_diffrn_reflns_limit_k_min -14
_diffrn_reflns_limit_l_max 21
_diffrn_reflns_limit_l_min -20
_diffrn_reflns_number 3419
_diffrn_reflns_point_group_measured_fraction_full 0.549
_diffrn_reflns_point_group_measured_fraction_max 0.331
_diffrn_reflns_theta_full 14.282
_diffrn_reflns_theta_max 21.977
_diffrn_reflns_theta_min 1.753
_diffrn_source synchrotron
_exptl_absorpt_coefficient_mu 0.199
_exptl_absorpt_correction_T_max 1.00000
_exptl_absorpt_correction_T_min 0.89298
_exptl_absorpt_correction_type multi-scan
_exptl_absorpt_process_details
;
CrysAlisPro 1.171.39.46 (Rigaku Oxford Diffraction, 2018)
Empirical absorption correction using spherical harmonics,
 implemented in SCALE3 ABSPACK scaling algorithm.
;
_exptl_crystal_colour 'dark blue'
_exptl_crystal_density_diffrn 1.558
_exptl_crystal_description block
_exptl_crystal_F_000 470
_exptl_crystal_size_max 0.050
_exptl_crystal_size_mid 0.050
_exptl_crystal_size_min 0.050
_refine_diff_density_max 0.353
_refine_diff_density_min -0.495
_refine_diff_density_rms 0.059
_refine_ls_extinction_method none
_refine_ls_goodness_of_fit_ref 1.101
_refine_ls_hydrogen_treatment constr
_refine_ls_matrix_type full
_refine_ls_number_parameters 123
_refine_ls_number_reflns 2016
_refine_ls_number_restraints 12
_refine_ls_restrained_S_all 1.099
_refine_ls_R_factor_all 0.0769
_refine_ls_R_factor_gt 0.0533
_refine_ls_shift/su_max 0.000
_refine_ls_shift/su_mean 0.000
_refine_ls_structure_factor_coef Fsqd
_refine_ls_weighting_details 'w=1/[\s^2^(Fo^2^)+(0.0768P)^2^+0.4166P] where P=(Fo^2^+2Fc^2^)/3'
_refine_ls_weighting_scheme calc
_refine_ls_wR_factor_gt 0.1451
_refine_ls_wR_factor_ref 0.1813
_reflns_Friedel_coverage 0.000
_reflns_number_gt 1244
_reflns_number_total 2021
_reflns_threshold_expression 'I > 2\s(I)'
_cod_data_source_file jp0c00372_si_002.cif
_cod_data_source_block EtaKCrF_c6_p01
_cod_original_cell_volume 966.68(4)
_cod_original_sg_symbol_H-M 'P 21/n'
_cod_database_code 1557491
_shelx_shelxl_version_number 2016/6
_shelx_space_group_comment
;
The symmetry employed for this shelxl refinement is uniquely defined
by the following loop, which should always be used as a source of
symmetry information in preference to the above space-group names.
They are only intended as comments.
;

loop_
_space_group_symop_operation_xyz
'x, y, z'
'-x+1/2, y+1/2, -z+1/2'
'-x, -y, -z'
'x-1/2, -y-1/2, z-1/2'

loop_
_atom_site_label
_atom_site_type_symbol
_atom_site_fract_x
_atom_site_fract_y
_atom_site_fract_z
_atom_site_U_iso_or_equiv
_atom_site_adp_type
_atom_site_occupancy
_atom_site_site_symmetry_order
_atom_site_calc_flag
_atom_site_refinement_flags_posn
_atom_site_refinement_flags_adp
_atom_site_refinement_flags_occupancy
_atom_site_disorder_assembly
_atom_site_disorder_group
Cr1 Cr 0.500000 0.500000 0.500000 0.0315(2) Uani 1 2 d S . P . .
K1 K 0.500000 0.500000 1.000000 0.0367(2) Uani 1 2 d S . P . .
C1 C 0.7788(4) 0.3097(4) 0.4770(3) 0.0490(8) Uani 1 1 d . U . . .
H1 H 0.744597 0.275571 0.543701 0.059 Uiso 1 1 calc R U . . .
C2 C 0.2934(4) 0.2613(4) 0.5430(3) 0.0473(7) Uani 1 1 d . U . . .
H2 H 0.221311 0.297510 0.491209 0.057 Uiso 1 1 calc R U . . .
C3 C 0.5790(5) 0.5248(4) 0.7305(2) 0.0496(8) Uani 1 1 d . U . . .
H3 H 0.472384 0.489420 0.740830 0.059 Uiso 1 1 calc R U . . .
O1 O 0.6983(3) 0.4092(3) 0.43843(17) 0.0427(5) Uani 1 1 d . U . . .
O2 O 0.8998(3) 0.2541(3) 0.4332(2) 0.0594(8) Uani 1 1 d . U . . .
O3 O 0.4243(3) 0.3268(3) 0.56521(17) 0.0421(5) Uani 1 1 d . U . . .
O4 O 0.2548(4) 0.1522(4) 0.5856(3) 0.0668(8) Uani 1 1 d . U . . .
O5 O 0.6299(3) 0.5364(3) 0.63290(16) 0.0432(5) Uani 1 1 d . U . . .
O6 O 0.6578(3) 0.5561(4) 0.81048(18) 0.0646(8) Uani 1 1 d . U . . .
N1 N 1.0021(4) 0.4008(4) 0.2485(2) 0.0522(8) Uani 1 1 d . U . . .
H1A H 0.983813 0.350559 0.307353 0.078 Uiso 1 1 calc R U . . .
H1B H 1.109542 0.395331 0.230344 0.078 Uiso 1 1 calc R U . . .
H1C H 0.939326 0.369902 0.194066 0.078 Uiso 1 1 calc R U . . .
C4 C 0.9584(7) 0.5450(6) 0.2711(6) 0.0810(15) Uani 1 1 d . U . . .
H4A H 0.840336 0.551255 0.288227 0.097 Uiso 1 1 calc R U . . .
H4B H 1.021142 0.576519 0.333741 0.097 Uiso 1 1 calc R U . . .
C5 C 0.9941(11) 0.6302(11) 0.1810(11) 0.147(4) Uani 1 1 d . U . . .
H5A H 0.939676 0.594601 0.117577 0.221 Uiso 1 1 calc R U . . .
H5B H 1.112657 0.632727 0.169434 0.221 Uiso 1 1 calc R U . . .
H5C H 0.954051 0.720812 0.195171 0.221 Uiso 1 1 calc R U . . .

loop_
_atom_site_aniso_label
_atom_site_aniso_U_11
_atom_site_aniso_U_22
_atom_site_aniso_U_33
_atom_site_aniso_U_23
_atom_site_aniso_U_13
_atom_site_aniso_U_12
Cr1 0.0291(4) 0.0359(5) 0.0295(3) 0.00128(19) 0.0007(3) -0.00054(16)
K1 0.0385(6) 0.0376(6) 0.0339(4) 0.0005(3) 0.0035(4) 0.0024(2)
C1 0.044(2) 0.052(3) 0.0520(17) 0.0109(14) 0.0047(17) 0.0060(12)
C2 0.0440(19) 0.050(2) 0.0475(15) 0.0080(13) -0.0053(15) -0.0102(11)
C3 0.0373(19) 0.078(3) 0.0331(13) 0.0023(12) -0.0013(14) -0.0051(13)
O1 0.0370(13) 0.0509(17) 0.0403(10) 0.0029(8) 0.0034(10) 0.0052(7)
O2 0.0493(16) 0.059(2) 0.0693(16) 0.0134(13) 0.0132(14) 0.0156(10)
O3 0.0393(13) 0.0438(16) 0.0431(10) 0.0069(8) -0.0029(10) -0.0048(7)
O4 0.0642(19) 0.062(2) 0.0746(17) 0.0183(14) -0.0103(16) -0.0263(12)
O5 0.0383(13) 0.0590(17) 0.0322(9) 0.0008(8) -0.0014(10) -0.0039(8)
O6 0.0455(18) 0.115(3) 0.0330(10) -0.0028(12) -0.0011(12) -0.0089(13)
N1 0.044(2) 0.060(3) 0.0525(17) 0.0031(12) -0.0006(17) -0.0063(10)
C4 0.059(3) 0.070(4) 0.115(4) 0.003(3) 0.016(3) 0.001(2)
C5 0.116(6) 0.098(7) 0.227(10) 0.080(7) -0.018(7) -0.004(4)

loop_
_atom_type_symbol
_atom_type_description
_atom_type_scat_dispersion_real
_atom_type_scat_dispersion_imag
_atom_type_scat_source
C C -0.0001 0.0005 'International Tables Vol C Tables 4.2.6.8 and 6.1.1.4'
H H 0.0000 0.0000 'International Tables Vol C Tables 4.2.6.8 and 6.1.1.4'
N N 0.0006 0.0010 'International Tables Vol C Tables 4.2.6.8 and 6.1.1.4'
O O 0.0018 0.0018 'International Tables Vol C Tables 4.2.6.8 and 6.1.1.4'
K K 0.0805 0.0845 'International Tables Vol C Tables 4.2.6.8 and 6.1.1.4'
Cr Cr 0.1612 0.2219 'International Tables Vol C Tables 4.2.6.8 and 6.1.1.4'

loop_
_geom_angle_atom_site_label_1
_geom_angle_atom_site_label_2
_geom_angle_atom_site_label_3
_geom_angle
_geom_angle_site_symmetry_1
_geom_angle_site_symmetry_3
_geom_angle_publ_flag
O5 Cr1 O5 180.0 3_666 . ?
O5 Cr1 O1 88.81(10) 3_666 3_666 ?
O5 Cr1 O1 91.19(10) . 3_666 ?
O5 Cr1 O1 91.19(10) 3_666 . ?
O5 Cr1 O1 88.81(10) . . ?
O1 Cr1 O1 180.00(18) 3_666 . ?
O5 Cr1 O3 91.25(10) 3_666 . ?
O5 Cr1 O3 88.74(10) . . ?
O1 Cr1 O3 89.01(9) 3_666 . ?
O1 Cr1 O3 90.99(9) . . ?
O5 Cr1 O3 88.74(10) 3_666 3_666 ?
O5 Cr1 O3 91.26(10) . 3_666 ?
O1 Cr1 O3 90.99(9) 3_666 3_666 ?
O1 Cr1 O3 89.01(9) . 3_666 ?
O3 Cr1 O3 180.0 . 3_666 ?
O6 K1 O6 180.0 3_667 . ?
O6 K1 O4 84.57(10) 3_667 4_666 ?
O6 K1 O4 95.43(10) . 4_666 ?
O6 K1 O4 95.43(10) 3_667 2_556 ?
O6 K1 O4 84.57(10) . 2_556 ?
O4 K1 O4 180.0 4_666 2_556 ?
O6 K1 O2 86.49(9) 3_667 4_566 ?
O6 K1 O2 93.51(9) . 4_566 ?
O4 K1 O2 80.65(11) 4_666 4_566 ?
O4 K1 O2 99.35(11) 2_556 4_566 ?
O6 K1 O2 93.51(9) 3_667 2_656 ?
O6 K1 O2 86.49(9) . 2_656 ?
O4 K1 O2 99.35(11) 4_666 2_656 ?
O4 K1 O2 80.65(11) 2_556 2_656 ?
O2 K1 O2 180.0 4_566 2_656 ?
O6 K1 C3 161.04(9) 3_667 . ?
O6 K1 C3 18.96(9) . . ?
O4 K1 C3 106.04(9) 4_666 . ?
O4 K1 C3 73.96(9) 2_556 . ?
O2 K1 C3 79.98(9) 4_566 . ?
O2 K1 C3 100.02(9) 2_656 . ?
O6 K1 C3 18.96(9) 3_667 3_667 ?
O6 K1 C3 161.04(9) . 3_667 ?
O4 K1 C3 73.96(9) 4_666 3_667 ?
O4 K1 C3 106.04(9) 2_556 3_667 ?
O2 K1 C3 100.02(9) 4_566 3_667 ?
O2 K1 C3 79.98(9) 2_656 3_667 ?
C3 K1 C3 180.0 . 3_667 ?
O6 K1 C2 91.99(9) 3_667 4_666 ?
O6 K1 C2 88.01(9) . 4_666 ?
O4 K1 C2 17.70(9) 4_666 4_666 ?
O4 K1 C2 162.30(9) 2_556 4_666 ?
O2 K1 C2 65.05(10) 4_566 4_666 ?
O2 K1 C2 114.95(10) 2_656 4_666 ?
C3 K1 C2 94.23(9) . 4_666 ?
C3 K1 C2 85.77(9) 3_667 4_666 ?
O6 K1 C2 88.01(9) 3_667 2_556 ?
O6 K1 C2 91.99(9) . 2_556 ?
O4 K1 C2 162.30(9) 4_666 2_556 ?
O4 K1 C2 17.70(9) 2_556 2_556 ?
O2 K1 C2 114.95(10) 4_566 2_556 ?
O2 K1 C2 65.05(10) 2_656 2_556 ?
C3 K1 C2 85.77(9) . 2_556 ?
C3 K1 C2 94.23(9) 3_667 2_556 ?
C2 K1 C2 180.0 4_666 2_556 ?
O6 K1 C1 70.16(9) 3_667 4_566 ?
O6 K1 C1 109.84(9) . 4_566 ?
O4 K1 C1 86.26(11) 4_666 4_566 ?
O4 K1 C1 93.74(11) 2_556 4_566 ?
O2 K1 C1 17.72(6) 4_566 4_566 ?
O2 K1 C1 162.28(6) 2_656 4_566 ?
C3 K1 C1 94.47(8) . 4_566 ?
C3 K1 C1 85.53(8) 3_667 4_566 ?
C2 K1 C1 73.71(9) 4_666 4_566 ?
C2 K1 C1 106.29(10) 2_556 4_566 ?
O6 K1 C1 109.84(9) 3_667 2_656 ?
O6 K1 C1 70.16(9) . 2_656 ?
O4 K1 C1 93.74(11) 4_666 2_656 ?
O4 K1 C1 86.26(11) 2_556 2_656 ?
O2 K1 C1 162.28(6) 4_566 2_656 ?
O2 K1 C1 17.72(6) 2_656 2_656 ?
C3 K1 C1 85.53(8) . 2_656 ?
C3 K1 C1 94.47(8) 3_667 2_656 ?
C2 K1 C1 106.29(10) 4_666 2_656 ?
C2 K1 C1 73.71(9) 2_556 2_656 ?
C1 K1 C1 180.00(11) 4_566 2_656 ?
O2 C1 O1 125.1(3) . . ?
O2 C1 K1 42.43(18) . 2_646 ?
O1 C1 K1 162.1(3) . 2_646 ?
O2 C1 H1 117.4 . . ?
O1 C1 H1 117.4 . . ?
K1 C1 H1 76.6 2_646 . ?
O4 C2 O3 124.1(4) . . ?
O4 C2 K1 42.5(2) . 2_546 ?
O3 C2 K1 163.9(3) . 2_546 ?
O4 C2 H2 117.9 . . ?
O3 C2 H2 117.9 . . ?
K1 C2 H2 76.2 2_546 . ?
O6 C3 O5 125.5(3) . . ?
O6 C3 K1 46.89(15) . . ?
O5 C3 K1 172.0(3) . . ?
O6 C3 H3 117.3 . . ?
O5 C3 H3 117.3 . . ?
K1 C3 H3 70.4 . . ?
C1 O1 Cr1 127.86(18) . . ?
C1 O2 K1 119.9(2) . 2_646 ?
C2 O3 Cr1 127.4(2) . . ?
C2 O4 K1 119.8(3) . 2_546 ?
C3 O5 Cr1 126.8(2) . . ?
C3 O6 K1 114.1(2) . . ?
C4 N1 H1A 109.5 . . ?
C4 N1 H1B 109.5 . . ?
H1A N1 H1B 109.5 . . ?
C4 N1 H1C 109.5 . . ?
H1A N1 H1C 109.5 . . ?
H1B N1 H1C 109.5 . . ?
C5 C4 N1 111.4(6) . . ?
C5 C4 H4A 109.4 . . ?
N1 C4 H4A 109.4 . . ?
C5 C4 H4B 109.4 . . ?
N1 C4 H4B 109.4 . . ?
H4A C4 H4B 108.0 . . ?
C4 C5 H5A 109.5 . . ?
C4 C5 H5B 109.5 . . ?
H5A C5 H5B 109.5 . . ?
C4 C5 H5C 109.5 . . ?
H5A C5 H5C 109.5 . . ?
H5B C5 H5C 109.5 . . ?

loop_
_geom_bond_atom_site_label_1
_geom_bond_atom_site_label_2
_geom_bond_distance
_geom_bond_site_symmetry_2
_geom_bond_publ_flag
Cr1 O5 1.971(2) 3_666 ?
Cr1 O5 1.971(2) . ?
Cr1 O1 1.9731(19) 3_666 ?
Cr1 O1 1.9731(19) . ?
Cr1 O3 1.974(2) . ?
Cr1 O3 1.974(2) 3_666 ?
K1 O6 2.716(2) 3_667 ?
K1 O6 2.716(2) . ?
K1 O4 2.734(3) 4_666 ?
K1 O4 2.734(3) 2_556 ?
K1 O2 2.741(3) 4_566 ?
K1 O2 2.741(3) 2_656 ?
K1 C3 3.395(3) . ?
K1 C3 3.395(3) 3_667 ?
K1 C2 3.512(3) 4_666 ?
K1 C2 3.512(3) 2_556 ?
K1 C1 3.523(4) 4_566 ?
K1 C1 3.523(4) 2_656 ?
C1 O2 1.236(4) . ?
C1 O1 1.260(4) . ?
C1 H1 0.9300 . ?
C2 O4 1.230(4) . ?
C2 O3 1.257(4) . ?
C2 H2 0.9300 . ?
C3 O6 1.209(5) . ?
C3 O5 1.277(3) . ?
C3 H3 0.9300 . ?
N1 C4 1.483(7) . ?
N1 H1A 0.8900 . ?
N1 H1B 0.8900 . ?
N1 H1C 0.8900 . ?
C4 C5 1.420(11) . ?
C4 H4A 0.9700 . ?
C4 H4B 0.9700 . ?
C5 H5A 0.9600 . ?
C5 H5B 0.9600 . ?
C5 H5C 0.9600 . ?
